data_2226767
loop_
_publ_author_name
'Saharin, Siti Munirah'
'Khaledi, Hamid'
'Mohd Ali, Hapipah'

_publ_section_title
;
 (<i>E</i>)-<i>N</i>'-(5-Bromo-2-hydroxybenzylidene)-3,5-dihydroxybenzohydrazide
 monohydrate
;
_journal_coeditor_code BH2299
_journal_issue 8
_journal_name_full 'Acta Crystallographica Section E'
_journal_page_first o2045
_journal_paper_doi 10.1107/S1600536810027856
_journal_volume 66
_journal_year 2010
_chemical_formula_iupac 'C14 H11 Br N2 O4, H2 O'
_chemical_formula_moiety 'C14 H11 Br N2 O4, H2 O'
_chemical_formula_sum 'C14 H13 Br N2 O5'
_chemical_formula_weight 369.17
_chemical_name_systematic
;
(<i>E</i>)-<i>N</i>'-(5-Bromo-2-hydroxybenzylidene)-3,5-dihydroxybenzohydrazide
monohydrate
;
_space_group_IT_number 14
_symmetry_cell_setting monoclinic
_symmetry_space_group_name_Hall '-P 2ybc'
_symmetry_space_group_name_H-M 'P 1 21/c 1'
_atom_sites_solution_hydrogens geom
_atom_sites_solution_primary direct
_atom_sites_solution_secondary difmap
_audit_creation_method SHELXL97
_cell_angle_alpha 90.00
_cell_angle_beta 100.1860(10)
_cell_angle_gamma 90.00
_cell_formula_units_Z 4
_cell_length_a 13.5685(3)
_cell_length_b 8.0532(2)
_cell_length_c 13.2447(2)
_cell_measurement_reflns_used 3109
_cell_measurement_temperature 296(2)
_cell_measurement_theta_max 26.13
_cell_measurement_theta_min 2.95
_cell_volume 1424.44(5)
_computing_cell_refinement 'SAINT (Bruker, 2007)'
_computing_data_collection 'APEX2 (Bruker, 2007)'
_computing_data_reduction 'SAINT (Bruker, 2007)'
_computing_molecular_graphics 'X-SEED (Barbour, 2001)'
_computing_publication_material 'SHELXL97 (Sheldrick, 2008) and publCIF (Westrip, 2010)'
_computing_structure_refinement 'SHELXL97 (Sheldrick, 2008)'
_computing_structure_solution 'SHELXS97 (Sheldrick, 2008)'
_diffrn_ambient_temperature 296(2)
_diffrn_measured_fraction_theta_full 1.000
_diffrn_measured_fraction_theta_max 1.000
_diffrn_measurement_device_type 'Bruker APEXII CCD'
_diffrn_measurement_method '\f and \w scans'
_diffrn_radiation_monochromator graphite
_diffrn_radiation_source 'fine-focus sealed tube'
_diffrn_radiation_type MoK\a
_diffrn_radiation_wavelength 0.71073
_diffrn_reflns_av_R_equivalents 0.0344
_diffrn_reflns_av_sigmaI/netI 0.0360
_diffrn_reflns_limit_h_max 16
_diffrn_reflns_limit_h_min -16
_diffrn_reflns_limit_k_max 9
_diffrn_reflns_limit_k_min -9
_diffrn_reflns_limit_l_max 15
_diffrn_reflns_limit_l_min -15
_diffrn_reflns_number 9148
_diffrn_reflns_theta_full 25.25
_diffrn_reflns_theta_max 25.25
_diffrn_reflns_theta_min 2.95
_diffrn_standards_number 0
_exptl_absorpt_coefficient_mu 2.912
_exptl_absorpt_correction_T_max 0.8446
_exptl_absorpt_correction_T_min 0.2829
_exptl_absorpt_correction_type multi-scan
_exptl_absorpt_process_details '(SADABS; Sheldrick, 1996)'
_exptl_crystal_colour yellow
_exptl_crystal_density_diffrn 1.721
_exptl_crystal_density_method 'not measured'
_exptl_crystal_description plate
_exptl_crystal_F_000 744
_exptl_crystal_size_max 0.58
_exptl_crystal_size_mid 0.33
_exptl_crystal_size_min 0.06
_refine_diff_density_max 0.453
_refine_diff_density_min -0.557
_refine_ls_extinction_method none
_refine_ls_goodness_of_fit_ref 1.044
_refine_ls_hydrogen_treatment mixed
_refine_ls_matrix_type full
_refine_ls_number_constraints 0
_refine_ls_number_parameters 217
_refine_ls_number_reflns 2579
_refine_ls_number_restraints 6
_refine_ls_restrained_S_all 1.043
_refine_ls_R_factor_all 0.0401
_refine_ls_R_factor_gt 0.0313
_refine_ls_shift/su_max 0.001
_refine_ls_shift/su_mean 0.000
_refine_ls_structure_factor_coef Fsqd
_refine_ls_weighting_details 'calc w=1/[\s^2^(Fo^2^)+(0.0328P)^2^+0.7124P] where P=(Fo^2^+2Fc^2^)/3'
_refine_ls_weighting_scheme calc
_refine_ls_wR_factor_gt 0.0738
_refine_ls_wR_factor_ref 0.0773
_reflns_number_gt 2183
_reflns_number_total 2579
_reflns_threshold_expression I>2\s(I)
_cod_data_source_file bh2299.cif
_cod_data_source_block I
_cod_original_sg_symbol_H-M 'P 21/c'
_cod_database_code 2226767
_cod_database_fobs_code 2226767

loop_
_symmetry_equiv_pos_as_xyz
'x, y, z'
'-x, y+1/2, -z+1/2'
'-x, -y, -z'
'x, -y-1/2, z-1/2'

loop_
_atom_site_type_symbol
_atom_site_label
_atom_site_fract_x
_atom_site_fract_y
_atom_site_fract_z
_atom_site_U_iso_or_equiv
_atom_site_adp_type
_atom_site_calc_flag
_atom_site_refinement_flags
_atom_site_occupancy
_atom_site_disorder_assembly
_atom_site_disorder_group
Br Br1 0.54976(2) 0.19522(4) 0.67677(2) 0.05405(13) Uani d . 1 . .
O O1 0.25489(15) 0.4914(3) 0.33122(13) 0.0448(5) Uani d D 1 . .
H H1 0.210(2) 0.542(4) 0.351(2) 0.067 Uiso d D 1 . .
O O8 -0.01522(14) 0.6853(2) 0.34596(12) 0.0375(4) Uani d . 1 . .
O O11 -0.18429(14) 0.9113(2) 0.71231(12) 0.0378(4) Uani d D 1 . .
H H11 -0.1355(18) 0.868(4) 0.749(2) 0.057 Uiso d D 1 . .
O O13 -0.29944(14) 1.0800(2) 0.37286(13) 0.0440(5) Uani d D 1 . .
H H13 -0.285(3) 1.075(4) 0.3181(17) 0.066 Uiso d D 1 . .
N N1 0.15274(14) 0.5993(2) 0.47190(14) 0.0279(4) Uani d . 1 . .
N N2 0.07629(15) 0.6835(2) 0.50575(14) 0.0277(4) Uani d D 1 . .
H H2N 0.088(2) 0.712(3) 0.5686(14) 0.033 Uiso d D 1 . .
C C1 0.31939(19) 0.4270(3) 0.41219(17) 0.0312(5) Uani d . 1 . .
C C2 0.3994(2) 0.3354(3) 0.39071(19) 0.0402(6) Uani d . 1 . .
H H2 0.4072 0.3208 0.3229 0.048 Uiso calc R 1 . .
C C3 0.4676(2) 0.2657(3) 0.4683(2) 0.0391(6) Uani d . 1 . .
H H3 0.5211 0.2037 0.4534 0.047 Uiso calc R 1 . .
C C4 0.45524(18) 0.2895(3) 0.56914(18) 0.0330(6) Uani d . 1 . .
C C5 0.37678(18) 0.3807(3) 0.59223(17) 0.0319(5) Uani d . 1 . .
H H5 0.3701 0.3951 0.6603 0.038 Uiso calc R 1 . .
C C6 0.30662(17) 0.4524(3) 0.51387(16) 0.0278(5) Uani d . 1 . .
C C7 0.22369(18) 0.5450(3) 0.54062(17) 0.0300(5) Uani d . 1 . .
H H7 0.2219 0.5656 0.6094 0.036 Uiso calc R 1 . .
C C8 -0.00598(18) 0.7237(3) 0.43815(16) 0.0266(5) Uani d . 1 . .
C C9 -0.08615(17) 0.8158(3) 0.47789(16) 0.0248(5) Uani d . 1 . .
C C10 -0.09485(18) 0.8153(3) 0.58150(16) 0.0274(5) Uani d . 1 . .
H H10 -0.0499 0.7559 0.6293 0.033 Uiso calc R 1 . .
C C11 -0.17126(17) 0.9044(3) 0.61131(16) 0.0276(5) Uani d . 1 . .
C C12 -0.23974(18) 0.9932(3) 0.54147(17) 0.0303(5) Uani d . 1 . .
H H12 -0.2908 1.0530 0.5632 0.036 Uiso calc R 1 . .
C C13 -0.23079(18) 0.9912(3) 0.43882(16) 0.0291(5) Uani d . 1 . .
C C14 -0.15405(17) 0.9038(3) 0.40695(16) 0.0283(5) Uani d . 1 . .
H H14 -0.1479 0.9040 0.3381 0.034 Uiso calc R 1 . .
O O2 0.12746(16) 0.7432(3) 0.72574(13) 0.0428(5) Uani d D 1 . .
H H2A 0.091(2) 0.772(4) 0.764(2) 0.064 Uiso d D 1 . .
H H2B 0.153(3) 0.656(3) 0.750(2) 0.064 Uiso d D 1 . .

loop_
_atom_site_aniso_label
_atom_site_aniso_U_11
_atom_site_aniso_U_22
_atom_site_aniso_U_33
_atom_site_aniso_U_12
_atom_site_aniso_U_13
_atom_site_aniso_U_23
Br1 0.03931(19) 0.0753(2) 0.04679(19) 0.02026(15) 0.00548(13) 0.01280(14)
O1 0.0449(12) 0.0626(13) 0.0261(9) 0.0149(10) 0.0044(8) -0.0005(8)
O8 0.0353(10) 0.0545(11) 0.0224(8) 0.0033(9) 0.0047(7) -0.0065(7)
O11 0.0417(11) 0.0525(11) 0.0209(8) 0.0101(9) 0.0098(7) 0.0018(7)
O13 0.0447(11) 0.0571(12) 0.0291(9) 0.0212(10) 0.0033(8) 0.0079(8)
N1 0.0269(11) 0.0292(10) 0.0281(10) 0.0012(9) 0.0061(8) -0.0039(8)
N2 0.0273(11) 0.0341(11) 0.0221(9) 0.0035(9) 0.0048(8) -0.0063(8)
C1 0.0308(13) 0.0351(13) 0.0275(12) 0.0001(11) 0.0047(10) 0.0000(10)
C2 0.0397(16) 0.0533(17) 0.0302(13) 0.0037(13) 0.0133(11) -0.0057(11)
C3 0.0316(15) 0.0451(15) 0.0431(15) 0.0054(12) 0.0135(11) -0.0041(11)
C4 0.0266(14) 0.0382(14) 0.0338(13) 0.0010(11) 0.0039(10) 0.0021(10)
C5 0.0316(14) 0.0382(13) 0.0271(12) 0.0016(11) 0.0082(10) -0.0020(10)
C6 0.0268(13) 0.0294(12) 0.0276(11) -0.0035(10) 0.0058(9) -0.0041(9)
C7 0.0306(13) 0.0348(13) 0.0251(11) 0.0009(11) 0.0066(10) -0.0049(9)
C8 0.0278(13) 0.0289(12) 0.0233(12) -0.0034(10) 0.0053(9) -0.0001(9)
C9 0.0243(12) 0.0269(11) 0.0233(11) -0.0032(9) 0.0041(9) -0.0015(9)
C10 0.0290(13) 0.0307(12) 0.0216(11) 0.0007(10) 0.0015(9) 0.0012(9)
C11 0.0301(13) 0.0315(12) 0.0222(11) -0.0034(10) 0.0072(9) -0.0009(9)
C12 0.0290(13) 0.0327(13) 0.0304(12) 0.0029(10) 0.0080(10) -0.0006(9)
C13 0.0289(13) 0.0299(12) 0.0271(11) 0.0012(10) 0.0008(10) 0.0032(9)
C14 0.0322(14) 0.0340(13) 0.0182(10) -0.0018(11) 0.0034(9) -0.0002(9)
O2 0.0497(13) 0.0487(11) 0.0308(10) 0.0051(10) 0.0093(8) 0.0000(8)

loop_
_atom_type_symbol
_atom_type_description
_atom_type_scat_dispersion_real
_atom_type_scat_dispersion_imag
_atom_type_scat_source
C C 0.0033 0.0016 'International Tables Vol C Tables 4.2.6.8 and 6.1.1.4'
H H 0.0000 0.0000 'International Tables Vol C Tables 4.2.6.8 and 6.1.1.4'
N N 0.0061 0.0033 'International Tables Vol C Tables 4.2.6.8 and 6.1.1.4'
O O 0.0106 0.0060 'International Tables Vol C Tables 4.2.6.8 and 6.1.1.4'
Br Br -0.2901 2.4595 'International Tables Vol C Tables 4.2.6.8 and 6.1.1.4'

loop_
_geom_angle_atom_site_label_1
_geom_angle_atom_site_label_2
_geom_angle_atom_site_label_3
_geom_angle_site_symmetry_1
_geom_angle_site_symmetry_3
_geom_angle
_geom_angle_publ_flag
C1 O1 H1 . . 110(2) ?
C11 O11 H11 . . 109(2) ?
C13 O13 H13 . . 108(3) ?
C7 N1 N2 . . 116.85(18) ?
C8 N2 N1 . . 119.13(18) ?
C8 N2 H2N . . 125.0(18) ?
N1 N2 H2N . . 115.7(18) ?
O1 C1 C2 . . 117.4(2) ?
O1 C1 C6 . . 122.0(2) ?
C2 C1 C6 . . 120.6(2) ?
C3 C2 C1 . . 120.9(2) ?
C3 C2 H2 . . 119.6 ?
C1 C2 H2 . . 119.6 ?
C2 C3 C4 . . 118.8(2) ?
C2 C3 H3 . . 120.6 ?
C4 C3 H3 . . 120.6 ?
C5 C4 C3 . . 121.3(2) ?
C5 C4 Br1 . . 119.64(18) ?
C3 C4 Br1 . . 119.10(19) ?
C4 C5 C6 . . 120.5(2) ?
C4 C5 H5 . . 119.8 ?
C6 C5 H5 . . 119.8 ?
C5 C6 C1 . . 117.9(2) ?
C5 C6 C7 . . 119.1(2) ?
C1 C6 C7 . . 123.0(2) ?
N1 C7 C6 . . 121.5(2) ?
N1 C7 H7 . . 119.2 ?
C6 C7 H7 . . 119.2 ?
O8 C8 N2 . . 121.5(2) ?
O8 C8 C9 . . 121.2(2) ?
N2 C8 C9 . . 117.29(18) ?
C14 C9 C10 . . 120.3(2) ?
C14 C9 C8 . . 117.02(19) ?
C10 C9 C8 . . 122.7(2) ?
C11 C10 C9 . . 118.6(2) ?
C11 C10 H10 . . 120.7 ?
C9 C10 H10 . . 120.7 ?
C10 C11 O11 . . 122.1(2) ?
C10 C11 C12 . . 121.8(2) ?
O11 C11 C12 . . 116.1(2) ?
C13 C12 C11 . . 118.9(2) ?
C13 C12 H12 . . 120.5 ?
C11 C12 H12 . . 120.5 ?
O13 C13 C14 . . 122.5(2) ?
O13 C13 C12 . . 117.0(2) ?
C14 C13 C12 . . 120.4(2) ?
C13 C14 C9 . . 119.91(19) ?
C13 C14 H14 . . 120.0 ?
C9 C14 H14 . . 120.0 ?
H2A O2 H2B . . 105(3) ?

loop_
_geom_bond_atom_site_label_1
_geom_bond_atom_site_label_2
_geom_bond_site_symmetry_2
_geom_bond_distance
_geom_bond_publ_flag
Br1 C4 . 1.899(2) ?
O1 C1 . 1.361(3) ?
O1 H1 . 0.812(18) ?
O8 C8 . 1.244(3) ?
O11 C11 . 1.381(3) ?
O11 H11 . 0.827(18) ?
O13 C13 . 1.361(3) ?
O13 H13 . 0.785(18) ?
N1 C7 . 1.279(3) ?
N1 N2 . 1.379(3) ?
N2 C8 . 1.341(3) ?
N2 H2N . 0.851(17) ?
C1 C2 . 1.383(4) ?
C1 C6 . 1.403(3) ?
C2 C3 . 1.375(4) ?
C2 H2 . 0.9300 ?
C3 C4 . 1.389(3) ?
C3 H3 . 0.9300 ?
C4 C5 . 1.372(3) ?
C5 C6 . 1.402(3) ?
C5 H5 . 0.9300 ?
C6 C7 . 1.445(3) ?
C7 H7 . 0.9300 ?
C8 C9 . 1.487(3) ?
C9 C14 . 1.389(3) ?
C9 C10 . 1.398(3) ?
C10 C11 . 1.375(3) ?
C10 H10 . 0.9300 ?
C11 C12 . 1.388(3) ?
C12 C13 . 1.386(3) ?
C12 H12 . 0.9300 ?
C13 C14 . 1.383(3) ?
C14 H14 . 0.9300 ?
O2 H2A . 0.807(18) ?
O2 H2B . 0.825(18) ?

loop_
_geom_hbond_atom_site_label_D
_geom_hbond_atom_site_label_H
_geom_hbond_atom_site_label_A
_geom_hbond_site_symmetry_A
_geom_hbond_distance_DH
_geom_hbond_distance_HA
_geom_hbond_distance_DA
_geom_hbond_angle_DHA
_geom_hbond_publ_flag
O1 H1 N1 . 0.812(18) 1.95(2) 2.657(2) 145(3) yes
N2 H2N O2 . 0.851(17) 2.071(17) 2.913(3) 170(2) yes
O1 H1 O2 4_575 0.812(18) 2.52(3) 2.942(3) 114(3) no
O11 H11 O8 4_576 0.827(18) 1.937(19) 2.750(2) 168(3) yes
O13 H13 O1 2 0.785(18) 2.19(2) 2.959(2) 165(3) yes
O2 H2A O8 4_576 0.807(18) 1.976(19) 2.776(3) 171(4) yes
O2 H2B O11 2_546 0.825(18) 2.06(2) 2.861(3) 165(3) yes

loop_
_cod_related_entry_id
_cod_related_entry_database
_cod_related_entry_code
1 ChemSpider 30656142
